data_1521028
loop_
_publ_author_name
'Flandorfer, H.'
'Godart, C.'
'Groebner, J.'
'Kostikas, A.'
'Rogl, P.'
'Psicharis, V.'
'Effenberg, G.'
'Ferro, R.'
'Saccone, A.'

_publ_section_title
;
 The ternary system Ce - Si - Y. Phase relations, crystallographic and
 magnetic properties
;
_journal_name_full 'Journal of Alloys Compd.'
_journal_page_first 129
_journal_page_last 136
_journal_volume 297
_journal_year 2000
_chemical_formula_sum 'Ce Si4 Y4'
_chemical_name_systematic 'Ce Y4 Si4'
_space_group_IT_number 62
_symmetry_space_group_name_Hall '-P 2ac 2n'
_symmetry_space_group_name_H-M 'P n m a'
_cell_angle_alpha 90
_cell_angle_beta 90
_cell_angle_gamma 90
_cell_formula_units_Z 4
_cell_length_a 7.463
_cell_length_b 14.742
_cell_length_c 7.778
_cell_volume 855.732
_citation_journal_id_ASTM JALCEU
_cod_data_source_file Flandorfer_JALCEU_2000_1215.cif
_cod_data_source_block Ce1Si4Y4
_cod_original_formula_sum 'Ce1 Si4 Y4'
_cod_database_code 1521028

loop_
_symmetry_equiv_pos_as_xyz
x,y,z
-x+1/2,-y,z+1/2
x+1/2,-y+1/2,-z+1/2
-x,y+1/2,-z
-x,-y,-z
x-1/2,y,-z-1/2
-x-1/2,y-1/2,z-1/2
x,-y-1/2,z

loop_
_atom_site_label
_atom_site_type_symbol
_atom_site_fract_x
_atom_site_fract_y
_atom_site_fract_z
_atom_site_occupancy
_atom_site_U_iso_or_equiv
Ce1 Ce 0.0237 0.0975 0.3234 0.5 0.0
Y1 Y 0.346 0.25 0.489 1 0.0
Y3 Y 0.0237 0.0975 0.3234 0.5 0.0
Si2 Si 0.227 0.25 0.108 1 0.0
Si3 Si 0.125 0.5384 0.038 1 0.0
Y2 Y 0.3211 0.6211 0.3195 1 0.0
Si1 Si 0.005 0.25 0.616 1 0.0
